data_9011524
loop_
_publ_author_name
'Berlepsch, P.'
'Armbruster, T.'
'Topa, D.'

_publ_section_title
;Structural and chemical variations in rathite,
 Pb8Pb4-x(Tl2As2)x(Ag2As2)As16S40: modulations of a parent structure Locality:
 Valais, Switzerland
;
_journal_name_full 'Zeitschrift fur Kristallographie'
_journal_page_first 581
_journal_page_last 590
_journal_volume 217
_journal_year 2002
_chemical_compound_source 'Valais, Switzerland'
_chemical_formula_sum 'Ag0.474 As4.522 Pb2.739 S10 Sb0.265'
_chemical_name_mineral Rathite
_space_group_IT_number 14
_symmetry_space_group_name_Hall '-P 2ybc'
_symmetry_space_group_name_H-M 'P 1 21/c 1'
_cell_angle_alpha 90
_cell_angle_beta 100.704
_cell_angle_gamma 90
_cell_length_a 8.496
_cell_length_b 7.969
_cell_length_c 25.122
_cell_formula_units_Z 4
_cell_volume 1671.280
_database_code_amcsd 0011095
_exptl_crystal_density_diffrn 5.208
_cod_original_formula_sum 'Pb2.739 Ag.474 As4.522 Sb.265 S10'
_cod_database_code 9011524

loop_
_space_group_symop_operation_xyz
x,y,z
x,1/2-y,1/2+z
-x,1/2+y,1/2-z
-x,-y,-z

loop_
_atom_site_label
_atom_site_fract_x
_atom_site_fract_y
_atom_site_fract_z
_atom_site_occupancy
_atom_site_U_iso_or_equiv
Pb1 0.47494 0.75704 0.20558 1.00000 0.04036
Pb2 0.98078 0.74922 0.20540 1.00000 0.05976
Pb3 0.90270 0.08494 0.07178 0.73900 0.03790
Ag 0.41620 0.01110 0.07720 0.47400 0.04480
As1 0.29987 0.85369 0.34169 1.00000 0.02740
As2 0.24640 0.33506 0.14689 1.00000 0.03110
As3 0.68470 0.66050 0.04170 0.73500 0.04370
As4 0.13800 0.67143 0.05873 1.00000 0.02760
As5 0.42570 0.02520 0.05100 0.52600 0.03520
As6 0.87320 0.03740 0.07800 0.26100 0.07500
Sb1 0.68840 0.62430 0.03800 0.26500 0.06600
S1 0.25640 0.99740 0.26341 1.00000 0.03130
S2 0.24760 0.47980 0.22331 1.00000 0.02740
S3 0.50680 0.68300 0.32623 1.00000 0.02620
S4 0.90170 0.17120 0.17828 1.00000 0.03210
S5 0.69760 0.83770 0.11176 1.00000 0.02910
S6 0.16560 0.88020 0.12022 1.00000 0.03200
S7 0.36410 0.52110 0.09716 1.00000 0.02890
S8 0.95720 0.50860 0.08998 1.00000 0.04040
S9 0.58880 0.19740 0.01482 1.00000 0.04340
S10 0.17940 0.18000 0.01016 1.00000 0.03210

loop_
_cod_related_entry_id
_cod_related_entry_database
_cod_related_entry_code
1 AMCSD 0011095
